data_8107068
loop_
_publ_author_name
'Fan-Xin, Zeng'
'Xu-Liang, Nie'
'Xin-Chen, Shang-guan'
'Zhong-Ping, Yin'
'Da-Yong, Peng'

_publ_section_title
;
 Crystal structure of 3-methyl-2H-chromen-2-one, C10H8O2
;
_journal_issue 3
_journal_name_full 'Zeitschrift f\"ur Kristallographie - New Crystal Structures'
_journal_page_first 975
_journal_page_last 976
_journal_paper_doi 10.1515/ncrs-2016-0028
_journal_volume 231
_journal_year 2016
_chemical_formula_moiety 'C10 H8 O2'
_chemical_formula_sum 'C10 H8 O2'
_chemical_formula_weight 160.16
_space_group_IT_number 14
_space_group_name_Hall '-P 2ybc'
_space_group_name_H-M_alt 'P 1 21/c 1'
_symmetry_cell_setting monoclinic
_symmetry_space_group_name_H-M 'P 1 21/c 1'
_atom_sites_solution_hydrogens geom
_atom_sites_solution_primary direct
_atom_sites_solution_secondary difmap
_cell_angle_alpha 90.00
_cell_angle_beta 100.058(7)
_cell_angle_gamma 90.00
_cell_formula_units_Z 4
_cell_length_a 6.524(3)
_cell_length_b 17.561(9)
_cell_length_c 6.989(4)
_cell_measurement_reflns_used 1072
_cell_measurement_temperature 296(2)
_cell_measurement_theta_max 24.18
_cell_measurement_theta_min 2.32
_cell_volume 788.4(7)
_computing_cell_refinement 'Bruker SAINT'
_computing_data_collection 'Bruker APEX2'
_computing_data_reduction 'Bruker SAINT'
_computing_molecular_graphics 'Bruker SHELXTL'
_computing_publication_material 'Bruker SHELXTL'
_computing_structure_refinement 'SHELXL-97 (Sheldrick, 2008)'
_computing_structure_solution 'SHELXS-97 (Sheldrick, 2008)'
_diffrn_ambient_temperature 296(2)
_diffrn_measured_fraction_theta_full 1.000
_diffrn_measured_fraction_theta_max 1.000
_diffrn_measurement_device_type 'Bruker APEX-II CCD'
_diffrn_measurement_method '\f and \w scans'
_diffrn_radiation_monochromator graphite
_diffrn_radiation_source 'fine-focus sealed tube'
_diffrn_radiation_type MoK\a
_diffrn_radiation_wavelength 0.71073
_diffrn_reflns_av_R_equivalents 0.0464
_diffrn_reflns_av_sigmaI/netI 0.0366
_diffrn_reflns_limit_h_max 7
_diffrn_reflns_limit_h_min -7
_diffrn_reflns_limit_k_max 21
_diffrn_reflns_limit_k_min -21
_diffrn_reflns_limit_l_max 8
_diffrn_reflns_limit_l_min -8
_diffrn_reflns_number 5958
_diffrn_reflns_theta_full 25.50
_diffrn_reflns_theta_max 25.50
_diffrn_reflns_theta_min 2.32
_exptl_absorpt_coefficient_mu 0.094
_exptl_absorpt_correction_T_max 0.9848
_exptl_absorpt_correction_T_min 0.9791
_exptl_absorpt_correction_type multi-scan
_exptl_absorpt_process_details sadabs
_exptl_crystal_colour colorless
_exptl_crystal_density_diffrn 1.349
_exptl_crystal_density_method 'not measured'
_exptl_crystal_description block
_exptl_crystal_F_000 336
_exptl_crystal_size_max 0.22
_exptl_crystal_size_mid 0.18
_exptl_crystal_size_min 0.16
_refine_diff_density_max 0.159
_refine_diff_density_min -0.119
_refine_diff_density_rms 0.035
_refine_ls_extinction_method none
_refine_ls_goodness_of_fit_ref 0.972
_refine_ls_hydrogen_treatment mixed
_refine_ls_matrix_type full
_refine_ls_number_parameters 110
_refine_ls_number_reflns 1469
_refine_ls_number_restraints 0
_refine_ls_restrained_S_all 0.972
_refine_ls_R_factor_all 0.0817
_refine_ls_R_factor_gt 0.0418
_refine_ls_shift/su_max 0.000
_refine_ls_shift/su_mean 0.000
_refine_ls_structure_factor_coef Fsqd
_refine_ls_weighting_details 'calc w=1/[\s^2^(Fo^2^)+(0.0530P)^2^+0.0000P] where P=(Fo^2^+2Fc^2^)/3'
_refine_ls_weighting_scheme calc
_refine_ls_wR_factor_gt 0.0910
_refine_ls_wR_factor_ref 0.1069
_reflns_number_gt 856
_reflns_number_total 1469
_reflns_threshold_expression >2sigma(I)
_cod_data_source_file suppl_ncrs-2016-0028_suppl.cif
_cod_data_source_block l952_0m
_cod_original_sg_symbol_H-M P21/c
_cod_database_code 8107068

loop_
_symmetry_equiv_pos_as_xyz
'x, y, z'
'-x, y+1/2, -z+1/2'
'-x, -y, -z'
'x, -y-1/2, z-1/2'

loop_
_atom_site_label
_atom_site_type_symbol
_atom_site_fract_x
_atom_site_fract_y
_atom_site_fract_z
_atom_site_U_iso_or_equiv
_atom_site_adp_type
_atom_site_occupancy
_atom_site_symmetry_multiplicity
_atom_site_calc_flag
_atom_site_refinement_flags
_atom_site_disorder_assembly
_atom_site_disorder_group
O1 O -0.03429(17) 0.22639(7) 0.28174(17) 0.0547(4) Uani 1 1 d . . .
O2 O -0.1471(2) 0.10841(8) 0.2683(2) 0.0758(5) Uani 1 1 d . . .
C10 C 0.2516(3) 0.04029(11) 0.3311(3) 0.0669(6) Uani 1 1 d . . .
H10A H 0.3981 0.0299 0.3469 0.100 Uiso 1 1 calc R . .
H10B H 0.1825 0.0193 0.2101 0.100 Uiso 1 1 calc R . .
H10C H 0.1963 0.0176 0.4362 0.100 Uiso 1 1 calc R . .
C8 C 0.2175(3) 0.12382(10) 0.3314(2) 0.0465(5) Uani 1 1 d . . .
C9 C 0.0031(3) 0.14962(11) 0.2932(2) 0.0512(5) Uani 1 1 d . . .
C7 C 0.3705(3) 0.17564(11) 0.3627(2) 0.0500(5) Uani 1 1 d . . .
H7 H 0.5079 0.1590 0.3881 0.060 Uiso 1 1 calc R . .
C6 C 0.3300(3) 0.25549(10) 0.3584(2) 0.0452(4) Uani 1 1 d . . .
C1 C 0.1255(3) 0.27903(10) 0.3142(2) 0.0451(5) Uani 1 1 d . . .
C2 C 0.0704(3) 0.35431(11) 0.2989(3) 0.0576(5) Uani 1 1 d . . .
H2 H -0.0687 0.3685 0.2664 0.069 Uiso 1 1 calc R . .
C3 C 0.2248(4) 0.40857(12) 0.3327(3) 0.0642(6) Uani 1 1 d . . .
H3 H 0.1903 0.4600 0.3221 0.077 Uiso 1 1 calc R . .
C4 C 0.4304(4) 0.38692(13) 0.3820(3) 0.0668(6) Uani 1 1 d . . .
H4 H 0.5340 0.4238 0.4071 0.080 Uiso 1 1 calc R . .
C5 C 0.4824(3) 0.31146(12) 0.3943(2) 0.0593(5) Uani 1 1 d . . .
H5 H 0.6215 0.2974 0.4272 0.071 Uiso 1 1 calc R . .

loop_
_atom_site_aniso_label
_atom_site_aniso_U_11
_atom_site_aniso_U_22
_atom_site_aniso_U_33
_atom_site_aniso_U_23
_atom_site_aniso_U_13
_atom_site_aniso_U_12
O1 0.0394(8) 0.0523(9) 0.0719(9) 0.0001(6) 0.0081(6) 0.0057(6)
O2 0.0495(9) 0.0637(10) 0.1113(12) -0.0019(8) 0.0061(8) -0.0081(7)
C10 0.0685(14) 0.0597(14) 0.0720(14) 0.0024(10) 0.0103(11) 0.0108(10)
C8 0.0446(11) 0.0511(12) 0.0437(10) 0.0001(8) 0.0077(8) 0.0049(10)
C9 0.0442(11) 0.0546(13) 0.0547(11) -0.0005(9) 0.0086(9) 0.0021(11)
C7 0.0397(10) 0.0657(14) 0.0453(10) 0.0020(9) 0.0094(8) 0.0092(10)
C6 0.0427(11) 0.0560(12) 0.0383(10) 0.0011(8) 0.0113(7) 0.0012(10)
C1 0.0433(11) 0.0506(12) 0.0427(10) 0.0002(8) 0.0113(8) -0.0028(10)
C2 0.0608(13) 0.0531(13) 0.0601(12) 0.0042(9) 0.0134(9) 0.0054(11)
C3 0.0890(17) 0.0513(13) 0.0549(12) 0.0028(9) 0.0200(11) 0.0007(13)
C4 0.0751(16) 0.0650(15) 0.0621(13) 0.0012(10) 0.0171(11) -0.0183(12)
C5 0.0507(12) 0.0717(15) 0.0564(12) 0.0031(10) 0.0117(9) -0.0096(12)

loop_
_atom_type_symbol
_atom_type_description
_atom_type_scat_dispersion_real
_atom_type_scat_dispersion_imag
_atom_type_scat_source
C C 0.0033 0.0016 'International Tables Vol C Tables 4.2.6.8 and 6.1.1.4'
H H 0.0000 0.0000 'International Tables Vol C Tables 4.2.6.8 and 6.1.1.4'
N N 0.0061 0.0033 'International Tables Vol C Tables 4.2.6.8 and 6.1.1.4'
O O 0.0106 0.0060 'International Tables Vol C Tables 4.2.6.8 and 6.1.1.4'

loop_
_geom_angle_atom_site_label_1
_geom_angle_atom_site_label_2
_geom_angle_atom_site_label_3
_geom_angle
_geom_angle_site_symmetry_1
_geom_angle_site_symmetry_3
C9 O1 C1 121.79(14) . .
C8 C10 H10A 109.5 . .
C8 C10 H10B 109.5 . .
H10A C10 H10B 109.5 . .
C8 C10 H10C 109.5 . .
H10A C10 H10C 109.5 . .
H10B C10 H10C 109.5 . .
C7 C8 C9 119.01(17) . .
C7 C8 C10 124.32(18) . .
C9 C8 C10 116.66(17) . .
O2 C9 O1 116.72(16) . .
O2 C9 C8 124.94(18) . .
O1 C9 C8 118.33(16) . .
C8 C7 C6 122.28(17) . .
C8 C7 H7 118.9 . .
C6 C7 H7 118.9 . .
C1 C6 C5 117.52(18) . .
C1 C6 C7 117.90(16) . .
C5 C6 C7 124.58(17) . .
C2 C1 C6 122.51(17) . .
C2 C1 O1 116.90(16) . .
C6 C1 O1 120.59(16) . .
C1 C2 C3 118.71(19) . .
C1 C2 H2 120.6 . .
C3 C2 H2 120.6 . .
C2 C3 C4 120.2(2) . .
C2 C3 H3 119.9 . .
C4 C3 H3 119.9 . .
C5 C4 C3 120.20(19) . .
C5 C4 H4 119.9 . .
C3 C4 H4 119.9 . .
C4 C5 C6 120.83(19) . .
C4 C5 H5 119.6 . .
C6 C5 H5 119.6 . .

loop_
_geom_bond_atom_site_label_1
_geom_bond_atom_site_label_2
_geom_bond_distance
_geom_bond_site_symmetry_2
O1 C9 1.370(2) .
O1 C1 1.382(2) .
O2 C9 1.206(2) .
C10 C8 1.484(3) .
C10 H10A 0.9600 .
C10 H10B 0.9600 .
C10 H10C 0.9600 .
C8 C7 1.340(2) .
C8 C9 1.450(2) .
C7 C6 1.426(3) .
C7 H7 0.9300 .
C6 C1 1.379(2) .
C6 C5 1.389(2) .
C1 C2 1.369(2) .
C2 C3 1.377(3) .
C2 H2 0.9300 .
C3 C4 1.379(3) .
C3 H3 0.9300 .
C4 C5 1.367(3) .
C4 H4 0.9300 .
C5 H5 0.9300 .
